data_4106242
loop_
_publ_author_name
'Frederic Poineau'
'Christos D. Malliakas'
'Philippe F. Weck'
'Brian L. Scott'
'Erik V. Johnstone'
'Paul M. Forster'
'Eunja Kim'
'Mercouri G. Kanatzidis'
'Kenneth R. Czerwinski'
'Alfred P. Sattelberger'

_publ_section_title
;
 Technetium Dichloride: A New Binary Halide Containing Metal-Metal
 Multiple Bonds
;
_journal_name_full 'Journal of the American Chemical Society'
_journal_page_first 8814
_journal_page_last 8817
_journal_paper_doi 10.1021/ja201788m
_journal_volume 133
_journal_year 2011
_chemical_formula_sum 'Cl2 Tc'
_chemical_formula_weight 169.90
_chemical_name_systematic
; 
 ? 
;
_space_group_IT_number 87
_symmetry_cell_setting tetragonal
_symmetry_space_group_name_Hall '-I 4'
_symmetry_space_group_name_H-M 'I 4/m'
_atom_sites_solution_primary direct
_atom_sites_solution_secondary difmap
_audit_creation_method SHELXL-97
_cell_angle_alpha 90.00
_cell_angle_beta 90.00
_cell_angle_gamma 90.00
_cell_formula_units_Z 4
_cell_length_a 8.557(3)
_cell_length_b 8.557(3)
_cell_length_c 3.417(2)
_cell_measurement_temperature 140(1)
_cell_volume 250.20(19)
_computing_structure_refinement 'SHELXL-97 (Sheldrick, 2008)'
_computing_structure_solution 'SHELXS-97 (Sheldrick, 2008)'
_diffrn_ambient_temperature 140(1)
_diffrn_measured_fraction_theta_full 0.992
_diffrn_measured_fraction_theta_max 0.966
_diffrn_radiation_monochromator graphite
_diffrn_radiation_source 'fine-focus sealed tube'
_diffrn_radiation_type MoK\a
_diffrn_radiation_wavelength 0.71073
_diffrn_reflns_av_R_equivalents 0.0251
_diffrn_reflns_av_sigmaI/netI 0.0147
_diffrn_reflns_limit_h_max 10
_diffrn_reflns_limit_h_min -10
_diffrn_reflns_limit_k_max 10
_diffrn_reflns_limit_k_min -11
_diffrn_reflns_limit_l_max 4
_diffrn_reflns_limit_l_min -4
_diffrn_reflns_number 1302
_diffrn_reflns_theta_full 25.00
_diffrn_reflns_theta_max 27.68
_diffrn_reflns_theta_min 3.37
_exptl_absorpt_coefficient_mu 7.476
_exptl_absorpt_correction_T_max 0.7541
_exptl_absorpt_correction_T_min 0.0315
_exptl_absorpt_correction_type sphere
_exptl_absorpt_process_details SADBAS
_exptl_crystal_density_diffrn 4.484
_exptl_crystal_F_000 308
_exptl_crystal_size_max 1.50
_exptl_crystal_size_mid 0.06
_exptl_crystal_size_min 0.04
_refine_diff_density_max 0.841
_refine_diff_density_min -1.306
_refine_diff_density_rms 0.252
_refine_ls_extinction_method none
_refine_ls_goodness_of_fit_ref 1.241
_refine_ls_hydrogen_treatment none
_refine_ls_matrix_type full
_refine_ls_number_parameters 13
_refine_ls_number_reflns 168
_refine_ls_number_restraints 0
_refine_ls_restrained_S_all 1.241
_refine_ls_R_factor_all 0.0312
_refine_ls_R_factor_gt 0.0312
_refine_ls_shift/su_max 0.000
_refine_ls_shift/su_mean 0.000
_refine_ls_structure_factor_coef Fsqd
_refine_ls_weighting_details 'calc w=1/[\s^2^(Fo^2^)+(0.0777P)^2^+0.0000P] where P=(Fo^2^+2Fc^2^)/3'
_refine_ls_weighting_scheme calc
_refine_ls_wR_factor_gt 0.0989
_refine_ls_wR_factor_ref 0.0989
_reflns_number_gt 168
_reflns_number_total 168
_reflns_threshold_expression >2sigma(I)
_cod_data_source_file ja201788m_si_001.cif
_cod_data_source_block apx1105
_cod_original_cell_volume 250.18(19)
_cod_database_code 4106242

loop_
_symmetry_equiv_pos_as_xyz
'x, y, z'
'-x, -y, z'
'-y, x, z'
'y, -x, z'
'x+1/2, y+1/2, z+1/2'
'-x+1/2, -y+1/2, z+1/2'
'-y+1/2, x+1/2, z+1/2'
'y+1/2, -x+1/2, z+1/2'
'-x, -y, -z'
'x, y, -z'
'y, -x, -z'
'-y, x, -z'
'-x+1/2, -y+1/2, -z+1/2'
'x+1/2, y+1/2, -z+1/2'
'y+1/2, -x+1/2, -z+1/2'
'-y+1/2, x+1/2, -z+1/2'

loop_
_atom_site_label
_atom_site_type_symbol
_atom_site_fract_x
_atom_site_fract_y
_atom_site_fract_z
_atom_site_U_iso_or_equiv
_atom_site_adp_type
_atom_site_occupancy
_atom_site_symmetry_multiplicity
_atom_site_calc_flag
_atom_site_refinement_flags
Tc1 Tc 0.06287(8) 0.10728(8) 0.0000 0.0093(5) Uani 0.50 2 d SP
Cl1 Cl 0.25404(12) 0.06575(11) 0.5000 0.0070(5) Uani 1 2 d S

loop_
_atom_site_aniso_label
_atom_site_aniso_U_11
_atom_site_aniso_U_22
_atom_site_aniso_U_33
_atom_site_aniso_U_23
_atom_site_aniso_U_13
_atom_site_aniso_U_12
Tc1 0.0088(6) 0.0110(6) 0.0080(7) 0.000 0.000 0.0026(3)
Cl1 0.0060(6) 0.0081(6) 0.0068(7) 0.000 0.000 -0.0004(3)

loop_
_atom_type_symbol
_atom_type_description
_atom_type_scat_dispersion_real
_atom_type_scat_dispersion_imag
_atom_type_scat_source
Cl Cl 0.1484 0.1585 'International Tables Vol C Tables 4.2.6.8 and 6.1.1.4'
Tc Tc -1.4390 0.7593 'International Tables Vol C Tables 4.2.6.8 and 6.1.1.4'

loop_
_geom_angle_atom_site_label_1
_geom_angle_atom_site_label_2
_geom_angle_atom_site_label_3
_geom_angle
_geom_angle_site_symmetry_1
_geom_angle_site_symmetry_3
Tc1 Tc1 Tc1 90.0 11 3
Tc1 Tc1 Tc1 45.0 11 9
Tc1 Tc1 Tc1 45.0 3 9
Tc1 Tc1 Cl1 128.68(3) 11 3
Tc1 Tc1 Cl1 71.76(5) 3 3
Tc1 Tc1 Cl1 102.74(4) 9 3
Tc1 Tc1 Cl1 128.68(3) 11 3_554
Tc1 Tc1 Cl1 71.76(5) 3 3_554
Tc1 Tc1 Cl1 102.74(4) 9 3_554
Cl1 Tc1 Cl1 91.31(6) 3 3_554
Tc1 Tc1 Cl1 71.55(5) 11 .
Tc1 Tc1 Cl1 128.62(3) 3 .
Tc1 Tc1 Cl1 102.57(4) 9 .
Cl1 Tc1 Cl1 83.24(4) 3 .
Cl1 Tc1 Cl1 154.69(5) 3_554 .
Tc1 Tc1 Cl1 71.55(5) 11 1_554
Tc1 Tc1 Cl1 128.62(3) 3 1_554
Tc1 Tc1 Cl1 102.57(4) 9 1_554
Cl1 Tc1 Cl1 154.69(5) 3 1_554
Cl1 Tc1 Cl1 83.24(4) 3_554 1_554
Cl1 Tc1 Cl1 91.17(6) . 1_554
Tc1 Cl1 Tc1 91.31(6) 11 11_556
Tc1 Cl1 Tc1 102.70(6) 11 1_556
Tc1 Cl1 Tc1 36.69(3) 11_556 1_556
Tc1 Cl1 Tc1 36.69(3) 11 .
Tc1 Cl1 Tc1 102.70(6) 11_556 .
Tc1 Cl1 Tc1 91.17(6) 1_556 .

loop_
_geom_bond_atom_site_label_1
_geom_bond_atom_site_label_2
_geom_bond_distance
_geom_bond_site_symmetry_2
Tc1 Tc1 1.5048(11) 11
Tc1 Tc1 1.5048(11) 3
Tc1 Tc1 2.1280(15) 9
Tc1 Cl1 2.3889(12) 3
Tc1 Cl1 2.3889(12) 3_554
Tc1 Cl1 2.3918(13) .
Tc1 Cl1 2.3918(13) 1_554
Cl1 Tc1 2.3889(12) 11
Cl1 Tc1 2.3889(12) 11_556
Cl1 Tc1 2.3918(13) 1_556
